data_7044713
loop_
_publ_author_name
'Vasko, Petra'
'Hurmalainen, Juha'
'Mansikkam\"aki, Akseli'
'Peuronen, Anssi'
'Mailman, Aaron'
'Tuononen, Heikki M.'

_publ_section_title
;
 Synthesis of new hybrid 1,4-thiazinyl-1,2,3-dithiazolyl radicals via
 Smiles rearrangement
;
_journal_name_full 'Dalton Transactions'
_journal_paper_doi 10.1039/C7DT03243A
_journal_year 2017
_chemical_formula_moiety 'C12 H7 Cl N3 S3'
_chemical_formula_sum 'C12 H7 Cl N3 S3'
_chemical_formula_weight 324.84
_chemical_name_systematic
;
 ?
;
_space_group_crystal_system monoclinic
_space_group_IT_number 14
_space_group_name_Hall '-P 2ybc'
_space_group_name_H-M_alt 'P 1 21/c 1'
_symmetry_space_group_name_Hall '-P 2ybc'
_symmetry_space_group_name_H-M 'P 1 21/c 1'
_atom_sites_solution_hydrogens geom
_atom_sites_solution_primary direct
_audit_creation_date 2016-10-21
_audit_creation_method
;
Olex2 1.2
(compiled 2016.09.09 svn.r3337 for OlexSys, GUI svn.r5227)
;
_audit_update_record
;
2017-09-28 deposited with the CCDC.
2017-10-04 downloaded from the CCDC.
;
_cell_angle_alpha 90
_cell_angle_beta 99.356(3)
_cell_angle_gamma 90
_cell_formula_units_Z 8
_cell_length_a 10.9966(3)
_cell_length_b 21.7939(5)
_cell_length_c 10.4376(3)
_cell_measurement_reflns_used 4138
_cell_measurement_temperature 123.01(10)
_cell_measurement_theta_max 73.6210
_cell_measurement_theta_min 4.0400
_cell_volume 2468.19(12)
_computing_cell_refinement 'CrysAlisPro 1.171.38.41 (Rigaku OD, 2015)'
_computing_data_collection 'CrysAlisPro 1.171.38.41 (Rigaku OD, 2015)'
_computing_data_reduction 'CrysAlisPro 1.171.38.41 (Rigaku OD, 2015)'
_computing_molecular_graphics 'Olex2 (Dolomanov et al., 2009)'
_computing_publication_material 'Olex2 (Dolomanov et al., 2009)'
_computing_structure_refinement 'ShelXL (Sheldrick, 2015)'
_computing_structure_solution 'ShelXS (Sheldrick, 2008)'
_diffrn_ambient_environment N~2~
_diffrn_ambient_temperature 123.01(10)
_diffrn_detector 'CCD plate'
_diffrn_detector_area_resol_mean 5.1977
_diffrn_detector_type Atlas
_diffrn_measured_fraction_theta_full 0.995
_diffrn_measured_fraction_theta_max 0.993
_diffrn_measurement_details
;
List of Runs (angles in degrees, time in seconds):

  # Type    Start    End  Width  t~exp~   \w     \q     \k     \f   Frames
#--------------------------------------------------------------------------
  1  \w    -95.00  -5.00   1.00   15.00    --  -41.65 125.00  90.00   90
  2  \w   -108.00 -18.00   1.00   15.00    --  -41.65 -77.00  30.00   90
  3  \w     54.00 136.00   1.00   45.00    --  106.66 -61.00  60.00   82
  4  \w    105.00 178.00   1.00   45.00    --  106.66 125.00  90.00   73
  5  \w    149.00 177.00   1.00   45.00    --  106.66  30.00 150.00   28
  6  \w     29.00 108.00   1.00   45.00    --  106.66 -94.00  30.00   79
  7  \w     78.00 175.00   1.00   45.00    --  106.66  30.00-120.00   97
;
_diffrn_measurement_device 'four-circle diffractometer'
_diffrn_measurement_device_type 'SuperNova, Dual, Cu at zero, Atlas'
_diffrn_measurement_method '\w scans'
_diffrn_orient_matrix_type 'CrysAlisPro convention (1999,Acta A55,543-557)'
_diffrn_orient_matrix_UB_11 0.1292858000
_diffrn_orient_matrix_UB_12 -0.0211889000
_diffrn_orient_matrix_UB_13 0.0642916000
_diffrn_orient_matrix_UB_21 -0.0242938000
_diffrn_orient_matrix_UB_22 0.0252608000
_diffrn_orient_matrix_UB_23 0.1314575000
_diffrn_orient_matrix_UB_31 -0.0534035000
_diffrn_orient_matrix_UB_32 -0.0625103000
_diffrn_orient_matrix_UB_33 0.0312077000
_diffrn_radiation_monochromator mirror
_diffrn_radiation_probe x-ray
_diffrn_radiation_type CuK\a
_diffrn_radiation_wavelength 1.54184
_diffrn_reflns_av_R_equivalents 0.0264
_diffrn_reflns_av_unetI/netI 0.0376
_diffrn_reflns_Laue_measured_fraction_full 0.995
_diffrn_reflns_Laue_measured_fraction_max 0.993
_diffrn_reflns_limit_h_max 13
_diffrn_reflns_limit_h_min -13
_diffrn_reflns_limit_k_max 16
_diffrn_reflns_limit_k_min -26
_diffrn_reflns_limit_l_max 12
_diffrn_reflns_limit_l_min -8
_diffrn_reflns_number 7946
_diffrn_reflns_point_group_measured_fraction_full 0.995
_diffrn_reflns_point_group_measured_fraction_max 0.993
_diffrn_reflns_theta_full 67.684
_diffrn_reflns_theta_max 68.993
_diffrn_reflns_theta_min 4.057
_diffrn_source 'micro-focus sealed X-ray tube'
_diffrn_source_type 'SuperNova (Cu) X-ray Source'
_exptl_absorpt_coefficient_mu 7.375
_exptl_absorpt_correction_T_max 0.885
_exptl_absorpt_correction_T_min 0.771
_exptl_absorpt_correction_type analytical
_exptl_absorpt_process_details
;
CrysAlisPro 1.171.38.41 (Rigaku Oxford Diffraction, 2015)
Analytical numeric absorption correction using a multifaceted crystal
            model based on expressions derived by R.C. Clark & J.S. Reid.
(Clark, R. C. & Reid, J. S. (1995). Acta Cryst. A51, 887-897)
Empirical absorption correction using spherical harmonics,
 implemented in SCALE3 ABSPACK scaling algorithm.
;
_exptl_crystal_colour 'metallic black'
_exptl_crystal_colour_lustre metallic
_exptl_crystal_colour_primary black
_exptl_crystal_density_diffrn 1.748
_exptl_crystal_description irregular
_exptl_crystal_F_000 1320
_exptl_crystal_size_max 0.124
_exptl_crystal_size_mid 0.071
_exptl_crystal_size_min 0.053
_refine_diff_density_max 1.028
_refine_diff_density_min -0.395
_refine_diff_density_rms 0.072
_refine_ls_extinction_method none
_refine_ls_goodness_of_fit_ref 1.024
_refine_ls_hydrogen_treatment constr
_refine_ls_matrix_type full
_refine_ls_number_parameters 345
_refine_ls_number_reflns 4567
_refine_ls_number_restraints 0
_refine_ls_restrained_S_all 1.024
_refine_ls_R_factor_all 0.0448
_refine_ls_R_factor_gt 0.0382
_refine_ls_shift/su_max 0.000
_refine_ls_shift/su_mean 0.000
_refine_ls_structure_factor_coef Fsqd
_refine_ls_weighting_details 'w=1/[\s^2^(Fo^2^)+(0.0520P)^2^+1.4013P] where P=(Fo^2^+2Fc^2^)/3'
_refine_ls_weighting_scheme calc
_refine_ls_wR_factor_gt 0.0947
_refine_ls_wR_factor_ref 0.0994
_reflns_Friedel_coverage 0.000
_reflns_number_gt 3988
_reflns_number_total 4567
_reflns_threshold_expression 'I > 2\s(I)'
_cod_data_source_file c7dt03243a3.cif
_cod_data_source_block 5b
_cod_original_cell_volume 2468.19(11)
_cod_database_code 7044713
_shelxl_version_number 2013-4
_chemical_oxdiff_formula 'C12 H7 Cl N3 S3'
_shelx_space_group_comment
;
The symmetry employed for this shelxl refinement is uniquely defined
by the following loop, which should always be used as a source of
symmetry information in preference to the above space-group names.
They are only intended as comments.
;
_reflns_odcompleteness_completeness 99.38
_reflns_odcompleteness_iscentric 1
_reflns_odcompleteness_theta 66.97
_olex2_refinement_description
;
1. Fixed Uiso
 At 1.2 times of:
  All C(H) groups
 At 1.5 times of:
  All C(H,H,H) groups
2.a Aromatic/amide H refined with riding coordinates:
 C3A(H3A), C6A(H6A), C8A(H8A), C9A(H9A), C3B(H3B), C6B(H6B), C8B(H8B), C9B(H9B)
2.b Idealised Me refined as rotating group:
 C12A(H12A,H12B,H12C), C12B(H12D,H12E,H12F)
;
_olex2_submission_special_instructions 'No special instructions were received'
_oxdiff_exptl_absorpt_empirical_details
;
Empirical correction (ABSPACK) includes:
- Absorption correction using spherical harmonics
- Frame scaling
;
_oxdiff_exptl_absorpt_empirical_full_max 1.179
_oxdiff_exptl_absorpt_empirical_full_min 0.857

loop_
_space_group_symop_operation_xyz
'x, y, z'
'-x, y+1/2, -z+1/2'
'-x, -y, -z'
'x, -y-1/2, z-1/2'

loop_
_atom_site_label
_atom_site_type_symbol
_atom_site_fract_x
_atom_site_fract_y
_atom_site_fract_z
_atom_site_U_iso_or_equiv
_atom_site_adp_type
_atom_site_occupancy
_atom_site_site_symmetry_order
_atom_site_calc_flag
_atom_site_refinement_flags_posn
Cl1A Cl 0.59549(6) 0.26071(3) 0.76162(7) 0.03597(18) Uani 1 1 d .
S1A S -0.17137(6) 0.36095(3) -0.11862(7) 0.03420(17) Uani 1 1 d .
S2A S -0.19688(6) 0.29097(3) 0.01355(7) 0.03263(17) Uani 1 1 d .
S3A S 0.17460(6) 0.24858(3) 0.41954(6) 0.02693(15) Uani 1 1 d .
N1A N -0.0346(2) 0.38521(11) -0.0471(2) 0.0314(5) Uani 1 1 d .
N2A N 0.28871(19) 0.36110(10) 0.2909(2) 0.0238(4) Uani 1 1 d .
N3A N 0.1229(2) 0.37266(10) 0.1291(2) 0.0259(5) Uani 1 1 d .
C1A C 0.0097(2) 0.35599(12) 0.0600(2) 0.0258(5) Uani 1 1 d .
C2A C -0.0559(2) 0.30656(12) 0.1086(3) 0.0265(5) Uani 1 1 d .
C3A C -0.0049(2) 0.27511(13) 0.2188(3) 0.0268(5) Uani 1 1 d .
H3A H -0.0481 0.2433 0.2502 0.032 Uiso 1 1 calc R
C4A C 0.1116(2) 0.29118(12) 0.2829(2) 0.0234(5) Uani 1 1 d .
C5A C 0.3182(2) 0.28341(11) 0.4681(2) 0.0232(5) Uani 1 1 d .
C6A C 0.3926(2) 0.26022(12) 0.5780(3) 0.0266(5) Uani 1 1 d .
H6A H 0.3669 0.2268 0.6220 0.032 Uiso 1 1 calc R
C7A C 0.5050(2) 0.28746(12) 0.6209(3) 0.0268(5) Uani 1 1 d .
C8A C 0.5461(2) 0.33715(12) 0.5569(3) 0.0267(5) Uani 1 1 d .
H8A H 0.6225 0.3548 0.5867 0.032 Uiso 1 1 calc R
C9A C 0.4709(2) 0.36021(12) 0.4474(3) 0.0260(5) Uani 1 1 d .
H9A H 0.4976 0.3937 0.4043 0.031 Uiso 1 1 calc R
C10A C 0.3560(2) 0.33409(12) 0.4006(2) 0.0224(5) Uani 1 1 d .
C11A C 0.1798(2) 0.34117(12) 0.2397(2) 0.0229(5) Uani 1 1 d .
C12A C 0.1838(3) 0.42637(14) 0.0831(3) 0.0337(6) Uani 1 1 d .
H12A H 0.1806 0.4236 -0.0092 0.051 Uiso 1 1 calc GR
H12B H 0.2683 0.4276 0.1250 0.051 Uiso 1 1 calc GR
H12C H 0.1425 0.4630 0.1035 0.051 Uiso 1 1 calc GR
Cl1B Cl -0.43958(6) 0.39211(3) 0.12366(6) 0.03221(16) Uani 1 1 d .
S1B S 0.50362(6) 0.44515(3) 0.80054(7) 0.03280(17) Uani 1 1 d .
S2B S 0.37628(6) 0.37904(3) 0.84039(6) 0.03037(16) Uani 1 1 d .
S3B S -0.06217(6) 0.36256(3) 0.51490(6) 0.02705(16) Uani 1 1 d .
N1B N 0.4254(2) 0.47229(11) 0.6637(2) 0.0290(5) Uani 1 1 d .
N2B N 0.06324(19) 0.46617(10) 0.3687(2) 0.0231(4) Uani 1 1 d .
N3B N 0.24216(19) 0.46556(10) 0.5148(2) 0.0227(4) Uani 1 1 d .
C1B C 0.3166(2) 0.44705(12) 0.6281(2) 0.0243(5) Uani 1 1 d .
C2B C 0.2727(2) 0.40055(12) 0.7048(2) 0.0253(5) Uani 1 1 d .
C3B C 0.1562(2) 0.37575(12) 0.6684(3) 0.0264(5) Uani 1 1 d .
H3B H 0.1279 0.3453 0.7187 0.032 Uiso 1 1 calc R
C4B C 0.0824(2) 0.39648(11) 0.5569(2) 0.0225(5) Uani 1 1 d .
C5B C -0.1226(2) 0.40109(11) 0.3713(2) 0.0222(5) Uani 1 1 d .
C6B C -0.2398(2) 0.38415(12) 0.3116(3) 0.0252(5) Uani 1 1 d .
H6B H -0.2827 0.3536 0.3477 0.030 Uiso 1 1 calc R
C7B C -0.2922(2) 0.41292(12) 0.1981(3) 0.0254(5) Uani 1 1 d .
C8B C -0.2293(2) 0.45842(12) 0.1427(2) 0.0255(5) Uani 1 1 d .
H8B H -0.2653 0.4775 0.0662 0.031 Uiso 1 1 calc R
C9B C -0.1121(2) 0.47500(12) 0.2026(2) 0.0243(5) Uani 1 1 d .
H9B H -0.0702 0.5057 0.1658 0.029 Uiso 1 1 calc R
C10B C -0.0549(2) 0.44654(11) 0.3181(2) 0.0222(5) Uani 1 1 d .
C11B C 0.1234(2) 0.44272(11) 0.4756(2) 0.0227(5) Uani 1 1 d .
C12B C 0.2907(2) 0.50933(13) 0.4297(3) 0.0284(5) Uani 1 1 d .
H12D H 0.2928 0.4905 0.3469 0.043 Uiso 1 1 calc GR
H12E H 0.3726 0.5213 0.4681 0.043 Uiso 1 1 calc GR
H12F H 0.2386 0.5449 0.4182 0.043 Uiso 1 1 calc GR

loop_
_atom_site_aniso_label
_atom_site_aniso_U_11
_atom_site_aniso_U_22
_atom_site_aniso_U_33
_atom_site_aniso_U_23
_atom_site_aniso_U_13
_atom_site_aniso_U_12
Cl1A 0.0352(4) 0.0310(3) 0.0345(3) 0.0040(3) -0.0159(3) -0.0014(3)
S1A 0.0278(3) 0.0427(4) 0.0281(3) -0.0007(3) -0.0074(3) 0.0047(3)
S2A 0.0234(3) 0.0374(4) 0.0328(3) -0.0038(3) -0.0082(3) 0.0001(3)
S3A 0.0231(3) 0.0284(3) 0.0267(3) 0.0032(2) -0.0037(2) -0.0048(2)
N1A 0.0256(12) 0.0391(13) 0.0266(11) -0.0005(10) -0.0040(9) 0.0041(10)
N2A 0.0193(10) 0.0270(10) 0.0239(10) -0.0003(9) -0.0003(8) 0.0000(8)
N3A 0.0219(11) 0.0324(11) 0.0219(10) 0.0006(9) -0.0006(8) 0.0000(9)
C1A 0.0232(12) 0.0314(13) 0.0218(12) -0.0049(10) 0.0011(10) 0.0050(10)
C2A 0.0204(12) 0.0303(13) 0.0273(13) -0.0063(11) -0.0004(10) 0.0023(10)
C3A 0.0214(12) 0.0301(13) 0.0281(13) -0.0042(11) 0.0015(10) -0.0033(10)
C4A 0.0205(12) 0.0275(12) 0.0216(11) -0.0038(10) 0.0017(9) 0.0010(10)
C5A 0.0199(12) 0.0245(12) 0.0233(11) -0.0038(10) -0.0018(9) 0.0021(10)
C6A 0.0292(14) 0.0235(12) 0.0257(12) -0.0004(10) -0.0003(10) -0.0008(10)
C7A 0.0241(13) 0.0271(13) 0.0257(12) -0.0025(10) -0.0068(10) 0.0060(10)
C8A 0.0207(12) 0.0271(12) 0.0305(13) -0.0034(11) -0.0017(10) -0.0005(10)
C9A 0.0221(13) 0.0260(12) 0.0294(13) -0.0025(10) 0.0022(10) -0.0022(10)
C10A 0.0188(12) 0.0252(12) 0.0225(12) -0.0027(10) 0.0013(9) 0.0027(10)
C11A 0.0214(12) 0.0251(12) 0.0214(12) -0.0042(10) 0.0011(10) 0.0018(10)
C12A 0.0273(14) 0.0410(15) 0.0311(14) 0.0094(12) -0.0004(11) -0.0038(12)
Cl1B 0.0229(3) 0.0368(3) 0.0327(3) 0.0038(3) -0.0079(2) -0.0051(3)
S1B 0.0210(3) 0.0427(4) 0.0314(3) -0.0022(3) -0.0054(3) -0.0029(3)
S2B 0.0235(3) 0.0380(4) 0.0264(3) 0.0003(3) -0.0057(2) 0.0008(3)
S3B 0.0203(3) 0.0293(3) 0.0289(3) 0.0079(2) -0.0040(2) -0.0051(2)
N1B 0.0199(11) 0.0380(12) 0.0278(11) -0.0031(10) -0.0002(9) -0.0009(9)
N2B 0.0175(10) 0.0263(10) 0.0250(10) 0.0010(8) 0.0019(8) -0.0003(8)
N3B 0.0158(10) 0.0271(10) 0.0246(10) -0.0015(9) 0.0016(8) -0.0026(8)
C1B 0.0192(12) 0.0296(13) 0.0240(12) -0.0066(10) 0.0034(10) 0.0008(10)
C2B 0.0221(12) 0.0277(12) 0.0242(12) -0.0031(10) -0.0014(10) 0.0048(10)
C3B 0.0260(13) 0.0247(12) 0.0270(13) 0.0009(10) 0.0004(10) -0.0025(10)
C4B 0.0185(12) 0.0233(12) 0.0248(12) -0.0016(10) 0.0005(9) -0.0002(9)
C5B 0.0198(12) 0.0228(11) 0.0229(12) -0.0015(10) -0.0001(9) 0.0013(9)
C6B 0.0228(13) 0.0230(12) 0.0288(13) 0.0005(10) 0.0015(10) -0.0029(10)
C7B 0.0198(12) 0.0271(12) 0.0273(13) -0.0027(10) -0.0024(10) -0.0005(10)
C8B 0.0245(13) 0.0294(13) 0.0215(12) 0.0016(10) -0.0002(10) 0.0025(10)
C9B 0.0214(12) 0.0256(12) 0.0258(12) 0.0012(10) 0.0035(10) 0.0012(10)
C10B 0.0194(12) 0.0230(11) 0.0242(12) -0.0039(10) 0.0033(9) 0.0000(9)
C11B 0.0190(12) 0.0231(11) 0.0259(12) -0.0035(10) 0.0032(10) 0.0006(9)
C12B 0.0208(12) 0.0338(14) 0.0303(13) 0.0010(11) 0.0037(10) -0.0062(11)

loop_
_atom_type_symbol
_atom_type_description
_atom_type_scat_dispersion_real
_atom_type_scat_dispersion_imag
_atom_type_scat_source
C C 0.0181 0.0091 'International Tables Vol C Tables 4.2.6.8 and 6.1.1.4'
H H 0.0000 0.0000 'International Tables Vol C Tables 4.2.6.8 and 6.1.1.4'
Cl Cl 0.3639 0.7018 'International Tables Vol C Tables 4.2.6.8 and 6.1.1.4'
N N 0.0311 0.0180 'International Tables Vol C Tables 4.2.6.8 and 6.1.1.4'
S S 0.3331 0.5567 'International Tables Vol C Tables 4.2.6.8 and 6.1.1.4'

loop_
_exptl_crystal_face_index_h
_exptl_crystal_face_index_k
_exptl_crystal_face_index_l
_exptl_crystal_face_perp_dist
-5 -9 -2 0.0475
1 -11 -4 0.0627
7 0 -2 0.0330
2 13 -3 0.0167
4 -2 5 0.0312
-7 -2 0 0.0250
4 9 -4 0.0213
3 12 -2 0.0165
3 13 -2 0.0148
4 2 5 0.0283
0 -10 5 0.0210
0 -13 3 0.0315
-4 -2 6 0.0309

loop_
_geom_angle_atom_site_label_1
_geom_angle_atom_site_label_2
_geom_angle_atom_site_label_3
_geom_angle
N1A S1A S2A 98.30(9)
C2A S2A S1A 91.77(10)
C4A S3A C5A 103.00(12)
C1A N1A S1A 114.5(2)
C11A N2A C10A 121.8(2)
C1A N3A C11A 123.0(2)
C1A N3A C12A 117.4(2)
C11A N3A C12A 119.6(2)
N1A C1A N3A 119.7(2)
N1A C1A C2A 121.9(2)
N3A C1A C2A 118.4(2)
C1A C2A S2A 113.5(2)
C3A C2A S2A 125.8(2)
C3A C2A C1A 120.6(2)
C2A C3A H3A 120.2
C2A C3A C4A 119.7(3)
C4A C3A H3A 120.2
C3A C4A S3A 118.1(2)
C3A C4A C11A 121.8(2)
C11A C4A S3A 120.10(19)
C6A C5A S3A 117.6(2)
C6A C5A C10A 121.0(2)
C10A C5A S3A 121.36(19)
C5A C6A H6A 120.4
C7A C6A C5A 119.2(2)
C7A C6A H6A 120.4
C6A C7A Cl1A 119.4(2)
C6A C7A C8A 121.7(2)
C8A C7A Cl1A 118.9(2)
C7A C8A H8A 120.6
C7A C8A C9A 118.8(2)
C9A C8A H8A 120.6
C8A C9A H9A 119.3
C8A C9A C10A 121.5(2)
C10A C9A H9A 119.3
N2A C10A C5A 125.7(2)
N2A C10A C9A 116.4(2)
C9A C10A C5A 117.9(2)
N2A C11A N3A 115.6(2)
N2A C11A C4A 128.0(2)
N3A C11A C4A 116.4(2)
N3A C12A H12A 109.5
N3A C12A H12B 109.5
N3A C12A H12C 109.5
H12A C12A H12B 109.5
H12A C12A H12C 109.5
H12B C12A H12C 109.5
N1B S1B S2B 98.45(9)
C2B S2B S1B 91.37(10)
C4B S3B C5B 102.41(12)
C1B N1B S1B 114.6(2)
C11B N2B C10B 121.2(2)
C1B N3B C11B 122.8(2)
C1B N3B C12B 119.1(2)
C11B N3B C12B 118.1(2)
N1B C1B N3B 120.2(2)
N1B C1B C2B 121.0(2)
N3B C1B C2B 118.7(2)
C1B C2B S2B 114.5(2)
C3B C2B S2B 125.1(2)
C3B C2B C1B 120.4(2)
C2B C3B H3B 120.2
C4B C3B C2B 119.6(2)
C4B C3B H3B 120.2
C3B C4B S3B 117.36(19)
C3B C4B C11B 121.9(2)
C11B C4B S3B 120.68(19)
C6B C5B S3B 116.9(2)
C6B C5B C10B 121.5(2)
C10B C5B S3B 121.62(19)
C5B C6B H6B 120.3
C7B C6B C5B 119.5(2)
C7B C6B H6B 120.3
C6B C7B Cl1B 119.6(2)
C6B C7B C8B 121.0(2)
C8B C7B Cl1B 119.4(2)
C7B C8B H8B 120.4
C9B C8B C7B 119.2(2)
C9B C8B H8B 120.4
C8B C9B H9B 119.2
C8B C9B C10B 121.7(2)
C10B C9B H9B 119.2
N2B C10B C5B 126.1(2)
N2B C10B C9B 116.8(2)
C5B C10B C9B 117.1(2)
N2B C11B N3B 115.5(2)
N2B C11B C4B 128.0(2)
N3B C11B C4B 116.5(2)
N3B C12B H12D 109.5
N3B C12B H12E 109.5
N3B C12B H12F 109.5
H12D C12B H12E 109.5
H12D C12B H12F 109.5
H12E C12B H12F 109.5

loop_
_geom_bond_atom_site_label_1
_geom_bond_atom_site_label_2
_geom_bond_distance
Cl1A C7A 1.736(3)
S1A S2A 2.1056(11)
S1A N1A 1.653(2)
S2A C2A 1.733(3)
S3A C4A 1.748(3)
S3A C5A 1.751(3)
N1A C1A 1.310(4)
N2A C10A 1.389(3)
N2A C11A 1.304(3)
N3A C1A 1.382(3)
N3A C11A 1.400(3)
N3A C12A 1.467(4)
C1A C2A 1.434(4)
C2A C3A 1.378(4)
C3A H3A 0.9300
C3A C4A 1.391(4)
C4A C11A 1.436(4)
C5A C6A 1.391(4)
C5A C10A 1.409(4)
C6A H6A 0.9300
C6A C7A 1.378(4)
C7A C8A 1.386(4)
C8A H8A 0.9300
C8A C9A 1.392(4)
C9A H9A 0.9300
C9A C10A 1.399(4)
C12A H12A 0.9600
C12A H12B 0.9600
C12A H12C 0.9600
Cl1B C7B 1.740(3)
S1B S2B 2.0974(10)
S1B N1B 1.652(2)
S2B C2B 1.731(3)
S3B C4B 1.743(3)
S3B C5B 1.752(3)
N1B C1B 1.315(3)
N2B C10B 1.388(3)
N2B C11B 1.305(3)
N3B C1B 1.384(3)
N3B C11B 1.396(3)
N3B C12B 1.463(3)
C1B C2B 1.423(4)
C2B C3B 1.385(4)
C3B H3B 0.9300
C3B C4B 1.383(4)
C4B C11B 1.436(4)
C5B C6B 1.387(3)
C5B C10B 1.407(4)
C6B H6B 0.9300
C6B C7B 1.380(4)
C7B C8B 1.388(4)
C8B H8B 0.9300
C8B C9B 1.386(4)
C9B H9B 0.9300
C9B C10B 1.409(4)
C12B H12D 0.9600
C12B H12E 0.9600
C12B H12F 0.9600

loop_
_geom_torsion_atom_site_label_1
_geom_torsion_atom_site_label_2
_geom_torsion_atom_site_label_3
_geom_torsion_atom_site_label_4
_geom_torsion
Cl1A C7A C8A C9A -177.2(2)
S1A S2A C2A C1A 0.27(19)
S1A S2A C2A C3A -177.8(2)
S1A N1A C1A N3A -179.35(19)
S1A N1A C1A C2A 0.8(3)
S2A S1A N1A C1A -0.5(2)
S2A C2A C3A C4A 177.5(2)
S3A C4A C11A N2A -0.4(4)
S3A C4A C11A N3A 179.66(18)
S3A C5A C6A C7A -178.4(2)
S3A C5A C10A N2A -1.1(4)
S3A C5A C10A C9A 178.53(19)
N1A C1A C2A S2A -0.7(3)
N1A C1A C2A C3A 177.4(3)
N3A C1A C2A S2A 179.44(19)
N3A C1A C2A C3A -2.4(4)
C1A N3A C11A N2A 177.4(2)
C1A N3A C11A C4A -2.7(4)
C1A C2A C3A C4A -0.5(4)
C2A C3A C4A S3A -178.2(2)
C2A C3A C4A C11A 1.8(4)
C3A C4A C11A N2A 179.6(3)
C3A C4A C11A N3A -0.3(4)
C4A S3A C5A C6A 179.2(2)
C4A S3A C5A C10A 0.8(2)
C5A S3A C4A C3A 179.9(2)
C5A S3A C4A C11A -0.1(2)
C5A C6A C7A Cl1A 177.4(2)
C5A C6A C7A C8A -0.4(4)
C6A C5A C10A N2A -179.4(2)
C6A C5A C10A C9A 0.2(4)
C6A C7A C8A C9A 0.6(4)
C7A C8A C9A C10A -0.4(4)
C8A C9A C10A N2A 179.7(2)
C8A C9A C10A C5A 0.0(4)
C10A N2A C11A N3A -179.8(2)
C10A N2A C11A C4A 0.3(4)
C10A C5A C6A C7A 0.0(4)
C11A N2A C10A C5A 0.5(4)
C11A N2A C10A C9A -179.1(2)
C11A N3A C1A N1A -175.8(2)
C11A N3A C1A C2A 4.0(4)
C12A N3A C1A N1A 4.8(4)
C12A N3A C1A C2A -175.3(2)
C12A N3A C11A N2A -3.2(4)
C12A N3A C11A C4A 176.7(2)
Cl1B C7B C8B C9B 179.7(2)
S1B S2B C2B C1B 2.91(19)
S1B S2B C2B C3B -177.8(2)
S1B N1B C1B N3B -179.68(18)
S1B N1B C1B C2B 0.5(3)
S2B S1B N1B C1B 1.4(2)
S2B C2B C3B C4B -179.3(2)
S3B C4B C11B N2B 2.1(4)
S3B C4B C11B N3B -177.75(18)
S3B C5B C6B C7B -180.0(2)
S3B C5B C10B N2B 0.2(4)
S3B C5B C10B C9B -179.66(19)
N1B C1B C2B S2B -2.8(3)
N1B C1B C2B C3B 177.9(2)
N3B C1B C2B S2B 177.43(18)
N3B C1B C2B C3B -1.9(4)
C1B N3B C11B N2B 177.8(2)
C1B N3B C11B C4B -2.3(3)
C1B C2B C3B C4B -0.1(4)
C2B C3B C4B S3B 179.0(2)
C2B C3B C4B C11B 0.9(4)
C3B C4B C11B N2B -179.9(3)
C3B C4B C11B N3B 0.2(4)
C4B S3B C5B C6B 179.9(2)
C4B S3B C5B C10B 0.7(2)
C5B S3B C4B C3B -179.7(2)
C5B S3B C4B C11B -1.7(2)
C5B C6B C7B Cl1B -179.6(2)
C5B C6B C7B C8B 0.2(4)
C6B C5B C10B N2B -179.0(2)
C6B C5B C10B C9B 1.2(4)
C6B C7B C8B C9B 0.0(4)
C7B C8B C9B C10B 0.4(4)
C8B C9B C10B N2B 179.1(2)
C8B C9B C10B C5B -1.0(4)
C10B N2B C11B N3B 178.8(2)
C10B N2B C11B C4B -1.1(4)
C10B C5B C6B C7B -0.8(4)
C11B N2B C10B C5B -0.2(4)
C11B N2B C10B C9B 179.7(2)
C11B N3B C1B N1B -176.6(2)
C11B N3B C1B C2B 3.2(4)
C12B N3B C1B N1B 5.5(4)
C12B N3B C1B C2B -174.7(2)
C12B N3B C11B N2B -4.3(3)
C12B N3B C11B C4B 175.5(2)

loop_
_exptl_oxdiff_crystal_face_indexfrac_h
_exptl_oxdiff_crystal_face_indexfrac_k
_exptl_oxdiff_crystal_face_indexfrac_l
_exptl_oxdiff_crystal_face_x
_exptl_oxdiff_crystal_face_y
_exptl_oxdiff_crystal_face_z
-4.7172 -8.7211 -2.1424 -0.5628 -0.3873 0.7302
0.9998 -10.9996 -3.9998 0.1052 -0.8280 0.5094
6.9999 -0.0007 -1.9998 0.7764 -0.4330 -0.4362
2.0001 12.9997 -3.0001 -0.2097 -0.1146 -1.0131
4.0000 -2.0007 5.0000 0.8810 0.5096 0.0675
-6.9999 -1.9992 -0.0001 -0.8626 0.1195 0.4988
4.0000 8.9996 -4.0000 0.0693 -0.3957 -0.9010
3.0001 11.9995 -2.0000 0.0050 -0.0327 -0.9727
2.5079 12.5167 -2.4517 -0.0986 -0.0670 -0.9929
4.2065 1.6691 4.6936 0.8102 0.5570 -0.1825
0.0482 -10.1124 4.6704 0.5208 0.3573 0.7753
-0.0001 -12.9999 3.0001 0.4683 0.0660 0.9063
-3.9999 -1.9999 5.9998 -0.0890 0.8354 0.5259
